data_4319944
loop_
_publ_author_name
'Miguel Clemente-Le\'on'
'Eugenio Coronado'
'Jos\'e R. Gal\'an-Mascar\'os'
'Carlos Gim\'enez-Saiz'
'Carlos J. G\'omez-Garc\'ia'
'Elisabet Ribera'
'Jos\'e Vidal-Gancedo'
'Concepci\'o Rovira'
'E. Canadell'
'Vladimir Laukhin'

_publ_section_title
;
 Hybrid Molecular Materials Based upon Organic \p-Electron Donors and
 Metal Complexes. Radical Salts of Bis(ethylenethia)tetrathiafulvalene
 (BET-TTF) with the Octahedral Anions Hexacyanoferrate(III) and
 Nitroprusside. The First Kappa Phase in the BET-TTF Family
;
_journal_name_full 'Inorganic Chemistry'
_journal_page_first 3526
_journal_page_last 3533
_journal_paper_doi 10.1021/ic001431l
_journal_volume 40
_journal_year 2001
_chemical_formula_sum 'C26 H18 Cl2 Fe N6 O S12'
_chemical_formula_weight 941.93
_space_group_IT_number 15
_symmetry_cell_setting monoclinic
_symmetry_space_group_name_Hall '-C 2yc'
_symmetry_space_group_name_H-M 'C 1 2/c 1'
_atom_sites_solution_hydrogens geom
_atom_sites_solution_primary direct
_atom_sites_solution_secondary difmap
_audit_creation_method SHELXL-97
_cell_angle_alpha 90.00
_cell_angle_beta 106.016(9)
_cell_angle_gamma 90.00
_cell_formula_units_Z 4
_cell_length_a 16.237(6)
_cell_length_b 18.097(8)
_cell_length_c 12.663(7)
_cell_measurement_temperature 293(2)
_cell_volume 3576(3)
_computing_cell_refinement 'CAD4 software (Enraf-Nonius, 1988)'
_computing_data_collection 'CAD4 software (Enraf-Nonius, 1988)'
_computing_data_reduction 'CAD4 software (Enraf-Nonius, 1988)'
_computing_molecular_graphics 'PLATON (Spek, 1998)'
_computing_publication_material 'SHELXL-97 (Sheldrick, 1997)'
_computing_structure_refinement 'SHELXL-97 (Sheldrick, 1997)'
_computing_structure_solution 'SIR97 (Altomare et al., 1997)'
_diffrn_ambient_temperature 293(2)
_diffrn_measured_fraction_theta_full 0.970
_diffrn_measured_fraction_theta_max 0.970
_diffrn_measurement_device_type 'Enraf-Nonius CAD-4'
_diffrn_measurement_method 'Omega/2Theta scans'
_diffrn_radiation_monochromator graphite
_diffrn_radiation_source 'fine-focus sealed tube'
_diffrn_radiation_type MoK\a
_diffrn_radiation_wavelength 0.71069
_diffrn_reflns_av_R_equivalents 0.2149
_diffrn_reflns_av_sigmaI/netI 0.7900
_diffrn_reflns_limit_h_max 19
_diffrn_reflns_limit_h_min -20
_diffrn_reflns_limit_k_max 22
_diffrn_reflns_limit_k_min 0
_diffrn_reflns_limit_l_max 15
_diffrn_reflns_limit_l_min 0
_diffrn_reflns_number 3560
_diffrn_reflns_theta_full 25.97
_diffrn_reflns_theta_max 25.97
_diffrn_reflns_theta_min 2.14
_exptl_absorpt_coefficient_mu 1.307
_exptl_absorpt_correction_type none
_exptl_crystal_density_diffrn 1.749
_exptl_crystal_density_meas ?
_exptl_crystal_density_method 'not measured'
_exptl_crystal_F_000 1904
_refine_diff_density_max 0.553
_refine_diff_density_min -0.522
_refine_diff_density_rms 0.119
_refine_ls_extinction_method none
_refine_ls_goodness_of_fit_ref 0.783
_refine_ls_hydrogen_treatment mixed
_refine_ls_matrix_type full
_refine_ls_number_parameters 143
_refine_ls_number_reflns 3401
_refine_ls_number_restraints 0
_refine_ls_restrained_S_all 0.783
_refine_ls_R_factor_all 0.4742
_refine_ls_R_factor_gt 0.0860
_refine_ls_shift/su_max 0.006
_refine_ls_shift/su_mean 0.001
_refine_ls_structure_factor_coef Fsqd
_refine_ls_weighting_details 'calc w=1/[\s^2^(Fo^2^)+(0.1821P)^2^+0.0000P] where P=(Fo^2^+2Fc^2^)/3'
_refine_ls_weighting_scheme calc
_refine_ls_wR_factor_gt 0.2091
_refine_ls_wR_factor_ref 0.3897
_reflns_number_gt 609
_reflns_number_total 3401
_reflns_threshold_expression >2sigma(I)
_cod_data_source_file ic001431l_2.cif
_cod_data_source_block for_(BET-TTF)2[Fe(CN)NO]CH2Cl2
_cod_depositor_comments
;
The following automatic conversions were performed:

'_exptl_crystal_density_meas' value 'none' was changed to '?' - the
value is perceived as not measured.

Automatic conversion script
Id: cif_fix_values 3008 2015-01-20 13:52:24Z robertas 

The following automatic conversions were performed:

data name '_atom_site_symetry_multiplicity' was replaced with
'_atom_site_symmetry_multiplicity' as specified in the replacement
file 'data/replacement-values/replacement_tags.lst'.

Automatic conversion script
Id: cif_correct_tags 9268 2022-04-12 08:56:07Z antanas 
;
_cod_original_sg_symbol_H-M 'C 2/c'
_cod_database_code 4319944

loop_
_symmetry_equiv_pos_as_xyz
'x, y, z'
'-x, y, -z+1/2'
'x+1/2, y+1/2, z'
'-x+1/2, y+1/2, -z+1/2'
'-x, -y, -z'
'x, -y, z-1/2'
'-x+1/2, -y+1/2, -z'
'x+1/2, -y+1/2, z-1/2'

loop_
_atom_site_label
_atom_site_type_symbol
_atom_site_fract_x
_atom_site_fract_y
_atom_site_fract_z
_atom_site_U_iso_or_equiv
_atom_site_adp_type
_atom_site_occupancy
_atom_site_symmetry_multiplicity
_atom_site_calc_flag
_atom_site_refinement_flags
_atom_site_disorder_assembly
_atom_site_disorder_group
Fe Fe 1.0000 0.4356(3) 0.2500 0.0695(16) Uani 1 2 d S . .
C21 C 0.8851(12) 0.4372(11) 0.1669(15) 0.053(5) Uiso 0.83 1 d P . .
C22 C 0.9659(12) 0.4337(11) 0.3702(16) 0.051(5) Uiso 0.83 1 d P . .
C23 C 1.0000 0.5379(19) 0.2500 0.075(10) Uiso 0.83 2 d SP . .
C24 C 1.0000 0.333(2) 0.2500 0.092(11) Uiso 0.83 2 d SP . .
N21 N 0.8105(12) 0.4398(11) 0.1205(15) 0.078(5) Uiso 0.83 1 d P . .
N22 N 0.9394(12) 0.4322(12) 0.4493(18) 0.098(7) Uiso 0.83 1 d P . .
N23 N 1.0000 0.603(2) 0.2500 0.142(13) Uiso 0.83 2 d SP . .
N24 N 1.0000 0.2706(18) 0.2500 0.090(9) Uiso 0.83 2 d SP . .
N25 N 0.8851(12) 0.4372(11) 0.1669(15) 0.053(5) Uiso 0.17 1 d P . .
N26 N 0.9659(12) 0.4337(11) 0.3702(16) 0.051(5) Uiso 0.17 1 d P . .
N27 N 1.0000 0.5379(19) 0.2500 0.075(10) Uiso 0.17 2 d SP . .
N28 N 1.0000 0.333(2) 0.2500 0.092(11) Uiso 0.17 2 d SP . .
O21 O 0.8105(12) 0.4398(11) 0.1205(15) 0.078(5) Uiso 0.17 1 d P . .
O22 O 0.9394(12) 0.4322(12) 0.4493(18) 0.098(7) Uiso 0.17 1 d P . .
O23 O 1.0000 0.603(2) 0.2500 0.142(13) Uiso 0.17 2 d SP . .
O24 O 1.0000 0.2706(18) 0.2500 0.090(9) Uiso 0.17 2 d SP . .
S1 S 0.6075(4) 0.2289(3) 0.3435(5) 0.0677(19) Uani 1 1 d . A .
S2 S 0.7315(4) 0.3403(4) 0.3173(5) 0.072(2) Uani 1 1 d . . .
S3 S 0.6166(4) 0.2933(4) 0.5821(4) 0.0660(19) Uani 1 1 d . D .
S4 S 0.7477(4) 0.4000(3) 0.5587(5) 0.069(2) Uani 1 1 d . . .
S5 S 0.5874(7) 0.1882(6) 0.1009(8) 0.100(4) Uani 0.60 1 d P A 1
C8 C 0.6921(9) 0.2917(9) 0.0819(11) 0.109(5) Uani 0.60 1 d P A 1
H81 H 0.6706 0.3384 0.0474 0.050 Uiso 0.60 1 calc P B 1
H82 H 0.7507 0.2847 0.0790 0.050 Uiso 0.60 1 calc P C 1
C9 C 0.6311(8) 0.3617(6) 0.8083(9) 0.092(4) Uani 0.50 1 d P D 1
H91 H 0.5718 0.3768 0.7948 0.050 Uiso 0.50 1 calc P E 1
H92 H 0.6415 0.3170 0.8524 0.050 Uiso 0.50 1 calc P F 1
S8 S 0.7535(7) 0.4571(6) 0.7885(9) 0.091(4) Uani 0.50 1 d P D 1
C7 C 0.5874(7) 0.1882(6) 0.1009(8) 0.100(4) Uani 0.40 1 d P A 2
H71 H 0.6026 0.1362 0.1087 0.050 Uiso 0.40 1 calc P G 2
H72 H 0.5259 0.1934 0.0708 0.050 Uiso 0.40 1 calc P H 2
S6 S 0.6921(9) 0.2917(9) 0.0819(11) 0.109(5) Uani 0.40 1 d P A 2
S7 S 0.6311(8) 0.3617(6) 0.8083(9) 0.092(4) Uani 0.50 1 d P D 2
C10 C 0.7535(7) 0.4571(6) 0.7885(9) 0.091(4) Uani 0.50 1 d P D 2
H101 H 0.8141 0.4503 0.8237 0.050 Uiso 0.50 1 calc P I 2
H102 H 0.7415 0.5087 0.7697 0.050 Uiso 0.50 1 calc P J 2
C1 C 0.6767(12) 0.3026(11) 0.4015(17) 0.056(6) Uiso 1 1 d . . .
C2 C 0.6822(13) 0.3280(12) 0.5085(18) 0.065(6) Uiso 1 1 d . . .
C3 C 0.6253(14) 0.2357(13) 0.2201(18) 0.069(7) Uiso 1 1 d . . .
C4 C 0.6844(13) 0.2871(13) 0.2059(17) 0.064(6) Uiso 1 1 d . A .
C5 C 0.6594(12) 0.3533(11) 0.6971(16) 0.050(5) Uiso 1 1 d . . .
C6 C 0.7180(14) 0.4025(12) 0.6844(18) 0.062(6) Uiso 1 1 d . D .
C11 C 0.639(2) 0.2314(18) 0.033(3) 0.109(10) Uiso 1 1 d . . .
H111 H 0.6744 0.1960 0.0087 0.050 Uiso 1 1 calc . K 1
H112 H 0.5975 0.2501 -0.0325 0.050 Uiso 1 1 calc . L 1
C12 C 0.6948(19) 0.4245(17) 0.859(2) 0.108(9) Uiso 1 1 d . . .
H121 H 0.7322 0.4065 0.9277 0.050 Uiso 1 1 calc . M 1
H122 H 0.6619 0.4651 0.8770 0.050 Uiso 1 1 calc . N 1
C30 C 0.452(2) 0.432(2) 0.411(3) 0.065(12) Uiso 0.50 1 d P . .
H301 H 0.3909 0.4417 0.3857 0.050 Uiso 0.50 1 calc P . .
H302 H 0.4598 0.3850 0.4498 0.050 Uiso 0.50 1 calc P . .
Cl1 Cl 0.493(2) 0.4255(15) 0.300(2) 0.243(13) Uiso 0.50 1 d P . .
Cl2 Cl 0.5000 0.5000 0.5000 0.46(2) Uiso 1 2 d S . .

loop_
_atom_site_aniso_label
_atom_site_aniso_U_11
_atom_site_aniso_U_22
_atom_site_aniso_U_33
_atom_site_aniso_U_23
_atom_site_aniso_U_13
_atom_site_aniso_U_12
Fe 0.057(3) 0.051(3) 0.085(4) 0.000 -0.005(3) 0.000
S1 0.077(4) 0.066(4) 0.055(4) -0.005(3) 0.012(3) -0.012(4)
S2 0.091(5) 0.087(5) 0.038(3) -0.008(3) 0.016(3) -0.028(4)
S3 0.075(4) 0.084(5) 0.036(3) -0.007(3) 0.011(3) -0.017(4)
S4 0.090(5) 0.070(4) 0.047(3) -0.022(3) 0.021(3) -0.035(4)
S5 0.101(8) 0.107(9) 0.080(8) -0.026(7) 0.003(6) 0.001(7)
C8 0.119(12) 0.132(13) 0.082(9) 0.015(9) 0.037(9) -0.010(11)
C9 0.124(10) 0.083(9) 0.073(8) -0.005(6) 0.033(7) -0.013(7)
S8 0.096(8) 0.095(10) 0.075(7) -0.005(6) 0.015(7) -0.014(7)
C7 0.101(8) 0.107(9) 0.080(8) -0.026(7) 0.003(6) 0.001(7)
S6 0.119(12) 0.132(13) 0.082(9) 0.015(9) 0.037(9) -0.010(11)
S7 0.124(10) 0.083(9) 0.073(8) -0.005(6) 0.033(7) -0.013(7)
C10 0.096(8) 0.095(10) 0.075(7) -0.005(6) 0.015(7) -0.014(7)

loop_
_atom_type_symbol
_atom_type_description
_atom_type_scat_dispersion_real
_atom_type_scat_dispersion_imag
_atom_type_scat_source
C C 0.0033 0.0016 'International Tables Vol C Tables 4.2.6.8 and 6.1.1.4'
H H 0.0000 0.0000 'International Tables Vol C Tables 4.2.6.8 and 6.1.1.4'
N N 0.0061 0.0033 'International Tables Vol C Tables 4.2.6.8 and 6.1.1.4'
O O 0.0106 0.0060 'International Tables Vol C Tables 4.2.6.8 and 6.1.1.4'
S S 0.1246 0.1234 'International Tables Vol C Tables 4.2.6.8 and 6.1.1.4'
Fe Fe 0.3463 0.8444 'International Tables Vol C Tables 4.2.6.8 and 6.1.1.4'
Cl Cl 0.1484 0.1585 'International Tables Vol C Tables 4.2.6.8 and 6.1.1.4'

loop_
_geom_angle_atom_site_label_1
_geom_angle_atom_site_label_2
_geom_angle_atom_site_label_3
_geom_angle
_geom_angle_site_symmetry_1
_geom_angle_site_symmetry_3
_geom_angle_publ_flag
C22 Fe N26 177.7(14) . 2_755 ?
C22 Fe C22 177.7(14) . 2_755 ?
N26 Fe C22 0.0(14) 2_755 2_755 ?
C22 Fe C23 91.1(7) . . ?
N26 Fe C23 91.1(7) 2_755 . ?
C22 Fe C23 91.1(7) 2_755 . ?
C22 Fe C24 88.9(7) . . ?
N26 Fe C24 88.9(7) 2_755 . ?
C22 Fe C24 88.9(7) 2_755 . ?
C23 Fe C24 180.000(8) . . ?
C22 Fe C21 89.1(8) . . ?
N26 Fe C21 90.9(8) 2_755 . ?
C22 Fe C21 90.9(8) 2_755 . ?
C23 Fe C21 89.1(6) . . ?
C24 Fe C21 90.9(7) . . ?
C22 Fe C21 90.9(8) . 2_755 ?
N26 Fe C21 89.1(8) 2_755 2_755 ?
C22 Fe C21 89.1(8) 2_755 2_755 ?
C23 Fe C21 89.1(7) . 2_755 ?
C24 Fe C21 90.9(6) . 2_755 ?
C21 Fe C21 178.2(13) . 2_755 ?
C22 Fe N25 90.9(8) . 2_755 ?
N26 Fe N25 89.1(8) 2_755 2_755 ?
C22 Fe N25 89.1(8) 2_755 2_755 ?
C23 Fe N25 89.1(7) . 2_755 ?
C24 Fe N25 90.9(6) . 2_755 ?
C21 Fe N25 178.2(13) . 2_755 ?
C21 Fe N25 0.0(11) 2_755 2_755 ?
N21 C21 Fe 175.4(18) . . ?
N22 C22 Fe 177.3(19) . . ?
N23 C23 Fe 180.000(5) . . ?
N24 C24 Fe 180.000(2) . . ?
C3 S1 C1 94.5(11) . . ?
C1 S2 C4 95.7(11) . . ?
C2 S3 C5 93.4(10) . . ?
C2 S4 C6 93.4(11) . . ?
C11 S5 C3 96.8(16) . . ?
C11 C8 C4 100.5(17) . . ?
C11 C8 H81 111.7 . . ?
C4 C8 H81 111.7 . . ?
C11 C8 H82 111.7 . . ?
C4 C8 H82 111.7 . . ?
H81 C8 H82 109.4 . . ?
C12 C9 C5 96.5(14) . . ?
C12 C9 H91 112.4 . . ?
C5 C9 H91 112.4 . . ?
C12 C9 H92 112.4 . . ?
C5 C9 H92 112.4 . . ?
H91 C9 H92 110.0 . . ?
C12 S8 C6 95.6(15) . . ?
C2 C1 S2 124.3(16) . . ?
C2 C1 S1 120.6(16) . . ?
S2 C1 S1 115.1(12) . . ?
C1 C2 S4 118.6(16) . . ?
C1 C2 S3 121.2(16) . . ?
S4 C2 S3 119.9(13) . . ?
C4 C3 S1 118.5(18) . . ?
C4 C3 S5 108.6(17) . . ?
S1 C3 S5 132.8(15) . . ?
C3 C4 C8 113.9(18) . . ?
C3 C4 S2 116.1(17) . . ?
C8 C4 S2 129.7(16) . . ?
C6 C5 C9 115.2(17) . . ?
C6 C5 S3 115.6(16) . . ?
C9 C5 S3 129.0(13) . . ?
C5 C6 S8 114.2(17) . . ?
C5 C6 S4 117.6(16) . . ?
S8 C6 S4 128.2(15) . . ?
C8 C11 S5 120(2) . . ?
C8 C11 H111 107.4 . . ?
S5 C11 H111 107.4 . . ?
C8 C11 H112 107.4 . . ?
S5 C11 H112 107.4 . . ?
H111 C11 H112 106.9 . . ?
C9 C12 S8 118.3(19) . . ?
C9 C12 H121 107.7 . . ?
S8 C12 H121 107.8 . . ?
C9 C12 H122 107.7 . . ?
S8 C12 H122 107.7 . . ?
H121 C12 H122 107.1 . . ?
Cl2 C30 Cl1 112(2) . . ?
Cl2 C30 H301 109.1 . . ?
Cl1 C30 H301 109.1 . . ?
Cl2 C30 H302 109.1 . . ?
Cl1 C30 H302 109.1 . . ?
H301 C30 H302 107.9 . . ?
C30 Cl2 C30 179.999(8) . 5_666 ?

loop_
_geom_bond_atom_site_label_1
_geom_bond_atom_site_label_2
_geom_bond_distance
_geom_bond_site_symmetry_2
_geom_bond_publ_flag
Fe C22 1.76(2) . ?
Fe N26 1.76(2) 2_755 ?
Fe C22 1.76(2) 2_755 ?
Fe C23 1.85(4) . ?
Fe C24 1.85(4) . ?
Fe C21 1.873(18) . ?
Fe C21 1.873(18) 2_755 ?
Fe N25 1.873(18) 2_755 ?
C21 N21 1.19(2) . ?
C22 N22 1.20(2) . ?
C23 N23 1.18(4) . ?
C24 N24 1.14(4) . ?
S1 C3 1.67(2) . ?
S1 C1 1.77(2) . ?
S2 C1 1.71(2) . ?
S2 C4 1.71(2) . ?
S3 C2 1.72(2) . ?
S3 C5 1.80(2) . ?
S4 C2 1.69(2) . ?
S4 C6 1.79(2) . ?
S5 C11 1.56(3) . ?
S5 C3 1.70(2) . ?
C8 C11 1.43(3) . ?
C8 C4 1.61(2) . ?
C8 H81 0.9700 . ?
C8 H82 0.9700 . ?
C9 C12 1.55(3) . ?
C9 C5 1.60(2) . ?
C9 H91 0.9700 . ?
C9 H92 0.9700 . ?
S8 C12 1.59(3) . ?
S8 C6 1.62(2) . ?
C1 C2 1.41(3) . ?
C3 C4 1.38(3) . ?
C5 C6 1.35(3) . ?
C11 H111 0.9700 . ?
C11 H112 0.9699 . ?
C12 H121 0.9699 . ?
C12 H122 0.9701 . ?
C30 Cl2 1.70(4) . ?
C30 Cl1 1.72(4) . ?
C30 H301 0.9698 . ?
C30 H302 0.9700 . ?
Cl2 C30 1.70(4) 5_666 ?
